data_9007632
loop_
_publ_author_name
'Abbona, F.'
'Boistelle, R.'
'Haser, R.'

_publ_section_title
;
 Hydrogen bonding in MgHPO4*3H2O (newberyite)
;
_journal_name_full 'Acta Crystallographica, Section B'
_journal_page_first 2514
_journal_page_last 2518
_journal_paper_doi 10.1107/S0567740879009791
_journal_volume 35
_journal_year 1979
_chemical_formula_sum 'H7 Mg O7 P'
_chemical_name_mineral Newberyite
_space_group_IT_number 61
_symmetry_space_group_name_Hall '-P 2ac 2ab'
_symmetry_space_group_name_H-M 'P b c a'
_cell_angle_alpha 90
_cell_angle_beta 90
_cell_angle_gamma 90
_cell_length_a 10.203
_cell_length_b 10.678
_cell_length_c 10.015
_cell_formula_units_Z 8
_cell_volume 1091.111
_database_code_amcsd 0009693
_exptl_crystal_density_diffrn 2.122
_cod_original_formula_sum 'Mg P O7 H7'
_cod_database_code 9007632

loop_
_space_group_symop_operation_xyz
x,y,z
x,1/2-y,1/2+z
-x,1/2+y,1/2-z
1/2-x,1/2+y,z
1/2+x,1/2-y,-z
1/2+x,y,1/2-z
1/2-x,-y,1/2+z
-x,-y,-z

loop_
_atom_site_label
_atom_site_fract_x
_atom_site_fract_y
_atom_site_fract_z
Mg 0.29694 0.24663 0.08620
P -0.00899 0.13287 0.15372
O3 -0.08840 0.19960 0.25780
O4 -0.05140 0.16170 0.00980
O5 0.13920 0.15350 0.16810
O6 -0.03410 -0.01280 0.17830
O7 0.16710 0.31290 -0.06140
O8 0.25000 0.41250 0.18940
O9 0.35390 0.09240 -0.03190
H1 0.17400 0.31000 -0.16100
H2 0.08000 0.29000 -0.05300
H3 0.27800 0.48500 0.16700
H4 0.17500 0.42900 0.23200
H5 0.31300 0.08800 -0.09700
H6 0.35100 -0.00400 -0.00400
H7 -0.01600 -0.06200 0.09800

loop_
_cod_related_entry_id
_cod_related_entry_database
_cod_related_entry_code
1 AMCSD 0009693
